data_7703072
loop_
_publ_author_name
'Xiao, Lin'
'Zhao, Yanxia'
'Qiao, Sijie'
'Sun, Ziyue'
'Santoro, Orlando'
'Redshaw, Carl'

_publ_section_title
;
 Synthesis and structures of mono- and di-nuclear aluminium and zinc
 complexes bearing \a-diimine and related ligands, and their use in the
 ring opening polymerization of cyclic esters.
;
_journal_issue 5
_journal_name_full 'Dalton transactions (Cambridge, England : 2003)'
_journal_page_first 1456
_journal_page_last 1472
_journal_paper_doi 10.1039/c9dt04332b
_journal_volume 49
_journal_year 2020
_chemical_formula_sum 'C34 H56 Al2 N2 O2'
_chemical_formula_weight 578.76
_space_group_crystal_system monoclinic
_space_group_IT_number 14
_space_group_name_Hall '-P 2yn'
_space_group_name_H-M_alt 'P 1 21/n 1'
_atom_sites_solution_hydrogens geom
_atom_sites_solution_primary direct
_atom_sites_solution_secondary difmap
_audit_creation_method SHELXL-2014/7
_audit_update_record
;
2019-10-04 deposited with the CCDC.	2019-12-30 downloaded from the CCDC.
;
_cell_angle_alpha 90
_cell_angle_beta 94.584(13)
_cell_angle_gamma 90
_cell_formula_units_Z 2
_cell_length_a 8.505(3)
_cell_length_b 13.440(5)
_cell_length_c 14.919(7)
_cell_measurement_reflns_used 9895
_cell_measurement_temperature 150(2)
_cell_measurement_theta_max 25.35
_cell_measurement_theta_min 2.84
_cell_volume 1699.9(12)
_computing_cell_refinement 'Bruker SMART'
_computing_data_collection 'Bruker SMART APEX II'
_computing_data_reduction 'Bruker SAINT'
_computing_molecular_graphics SHELXTL
_computing_publication_material SHELXTL
_computing_structure_refinement 'SHELXL-2014/7 (Sheldrick, 2014)'
_computing_structure_solution 'SHELXL-2014/7 (Sheldrick, 2014)'
_diffrn_ambient_temperature 150(2)
_diffrn_detector_area_resol_mean 'fine-focus sealed tube'
_diffrn_measured_fraction_theta_full 0.997
_diffrn_measured_fraction_theta_max 0.997
_diffrn_measurement_device_type 'Bruker APEX II area detector'
_diffrn_measurement_method '\w scan'
_diffrn_radiation_type MoK\a
_diffrn_radiation_wavelength 0.71073
_diffrn_reflns_av_R_equivalents 0.0285
_diffrn_reflns_av_unetI/netI 0.0201
_diffrn_reflns_Laue_measured_fraction_full 0.997
_diffrn_reflns_Laue_measured_fraction_max 0.997
_diffrn_reflns_limit_h_max 10
_diffrn_reflns_limit_h_min -9
_diffrn_reflns_limit_k_max 16
_diffrn_reflns_limit_k_min -16
_diffrn_reflns_limit_l_max 17
_diffrn_reflns_limit_l_min -17
_diffrn_reflns_number 18303
_diffrn_reflns_point_group_measured_fraction_full 0.997
_diffrn_reflns_point_group_measured_fraction_max 0.997
_diffrn_reflns_theta_full 25.242
_diffrn_reflns_theta_max 25.342
_diffrn_reflns_theta_min 2.669
_exptl_absorpt_coefficient_mu 0.116
_exptl_absorpt_correction_type multi-scan
_exptl_absorpt_process_details SADABS
_exptl_crystal_colour YELLOW
_exptl_crystal_density_diffrn 1.131
_exptl_crystal_density_meas ?
_exptl_crystal_description block
_exptl_crystal_F_000 632
_exptl_crystal_size_max 0.200
_exptl_crystal_size_mid 0.200
_exptl_crystal_size_min 0.180
_exptl_transmission_factor_max 0.7452
_exptl_transmission_factor_min 0.6925
_refine_diff_density_max 0.256
_refine_diff_density_min -0.184
_refine_diff_density_rms 0.035
_refine_ls_extinction_method none
_refine_ls_goodness_of_fit_ref 1.029
_refine_ls_hydrogen_treatment constr
_refine_ls_matrix_type full
_refine_ls_number_parameters 188
_refine_ls_number_reflns 3091
_refine_ls_number_restraints 0
_refine_ls_restrained_S_all 1.029
_refine_ls_R_factor_all 0.0394
_refine_ls_R_factor_gt 0.0330
_refine_ls_shift/su_max 0.001
_refine_ls_shift/su_mean 0.000
_refine_ls_structure_factor_coef Fsqd
_refine_ls_weighting_details 'w=1/[\s^2^(Fo^2^)+(0.0200P)^2^+0.9549P] where P=(Fo^2^+2Fc^2^)/3'
_refine_ls_weighting_scheme calc
_refine_ls_wR_factor_gt 0.0731
_refine_ls_wR_factor_ref 0.0770
_reflns_Friedel_coverage 0.000
_reflns_number_gt 2722
_reflns_number_total 3091
_reflns_threshold_expression 'I > 2\s(I)'
_cod_data_source_file c9dt04332b2.cif
_cod_data_source_block 6
_cod_depositor_comments
;
The following automatic conversions were performed:

data item '_exptl_absorpt_correction_type' value 'Multi-scan' was
changed to 'multi-scan' in accordance with the
/home/data/users/saulius/crontab/automatic-downloads/rss-feeds/RSC/lib/dictionaries/cif_core.dic
dictionary named 'cif_core.dic' version 2.4.2 last updated on
2011-04-26.

data item '_exptl_crystal_density_meas' value 'not measured' was
changed to '?' -- the value is perceived as not measured.

Automatic conversion script
Id: cif_fix_values 7556 2019-12-06 15:28:31Z antanas 

 Adding full bibliography for 7703070--7703079.cif.
;
_cod_original_cell_volume 1699.8(11)
_cod_original_sg_symbol_H-M 'P 21/n'
_cod_database_code 7703072
_shelx_shelxl_version_number 2014/7
_shelx_space_group_comment
;
The symmetry employed for this shelxl refinement is uniquely defined
by the following loop, which should always be used as a source of
symmetry information in preference to the above space-group names.
They are only intended as comments.
;
_shelx_estimated_absorpt_t_min 0.977
_shelx_estimated_absorpt_t_max 0.979

loop_
_space_group_symop_operation_xyz
'x, y, z'
'-x+1/2, y+1/2, -z+1/2'
'-x, -y, -z'
'x-1/2, -y-1/2, z-1/2'

loop_
_atom_site_label
_atom_site_type_symbol
_atom_site_fract_x
_atom_site_fract_y
_atom_site_fract_z
_atom_site_U_iso_or_equiv
_atom_site_adp_type
_atom_site_occupancy
_atom_site_site_symmetry_order
_atom_site_calc_flag
_atom_site_refinement_flags_posn
_atom_site_refinement_flags_adp
Al1 Al 0.55490(5) 0.60537(3) 0.51638(3) 0.02201(11) Uani 1 1 d . .
C1 C 0.31470(15) 0.64257(10) 0.64462(9) 0.0230(3) Uani 1 1 d . .
C2 C 0.33018(16) 0.53035(10) 0.63406(9) 0.0239(3) Uani 1 1 d . .
C3 C 0.20243(18) 0.68228(11) 0.70851(10) 0.0309(3) Uani 1 1 d . .
H3A H 0.2232 0.7532 0.7192 0.046 Uiso 1 1 calc R U
H3B H 0.2169 0.6461 0.7656 0.046 Uiso 1 1 calc R U
H3C H 0.0938 0.6735 0.6825 0.046 Uiso 1 1 calc R U
C4 C 0.42175(19) 0.48973(11) 0.71961(10) 0.0344(4) Uani 1 1 d . .
H4A H 0.4312 0.4173 0.7150 0.052 Uiso 1 1 calc R U
H4B H 0.3651 0.5066 0.7722 0.052 Uiso 1 1 calc R U
H4C H 0.5272 0.5195 0.7260 0.052 Uiso 1 1 calc R U
C5 C 0.16780(17) 0.48288(11) 0.62044(11) 0.0341(4) Uani 1 1 d . .
H5A H 0.1087 0.5134 0.5685 0.051 Uiso 1 1 calc R U
H5B H 0.1109 0.4933 0.6743 0.051 Uiso 1 1 calc R U
H5C H 0.1791 0.4114 0.6098 0.051 Uiso 1 1 calc R U
C6 C 0.5342(2) 0.70770(11) 0.42031(11) 0.0377(4) Uani 1 1 d . .
H6A H 0.4407 0.6935 0.3796 0.057 Uiso 1 1 calc R U
H6B H 0.6283 0.7066 0.3864 0.057 Uiso 1 1 calc R U
H6C H 0.5234 0.7735 0.4474 0.057 Uiso 1 1 calc R U
C7 C 0.75241(17) 0.59825(12) 0.59684(11) 0.0373(4) Uani 1 1 d . .
H7A H 0.7347 0.6282 0.6551 0.056 Uiso 1 1 calc R U
H7B H 0.8363 0.6346 0.5695 0.056 Uiso 1 1 calc R U
H7C H 0.7836 0.5285 0.6056 0.056 Uiso 1 1 calc R U
C8 C 0.37907(16) 0.80229(10) 0.59391(9) 0.0254(3) Uani 1 1 d . .
C9 C 0.25131(17) 0.83868(10) 0.53725(10) 0.0283(3) Uani 1 1 d . .
C10 C 0.23389(18) 0.94149(11) 0.52982(11) 0.0342(4) Uani 1 1 d . .
H10 H 0.1486 0.9680 0.4922 0.041 Uiso 1 1 calc R U
C11 C 0.33848(19) 1.00584(11) 0.57614(11) 0.0375(4) Uani 1 1 d . .
H11 H 0.3249 1.0757 0.5699 0.045 Uiso 1 1 calc R U
C12 C 0.46172(19) 0.96871(11) 0.63110(10) 0.0349(4) Uani 1 1 d . .
H12 H 0.5322 1.0135 0.6630 0.042 Uiso 1 1 calc R U
C13 C 0.48562(18) 0.86609(11) 0.64100(9) 0.0294(3) Uani 1 1 d . .
C14 C 0.13898(18) 0.76770(11) 0.48560(11) 0.0345(3) Uani 1 1 d . .
H14A H 0.2020 0.7143 0.4601 0.041 Uiso 1 1 calc R U
H14B H 0.0716 0.7362 0.5287 0.041 Uiso 1 1 calc R U
C15 C 0.0330(2) 0.81254(14) 0.41023(13) 0.0545(5) Uani 1 1 d . .
H15A H -0.0398 0.8597 0.4352 0.082 Uiso 1 1 calc R U
H15B H -0.0274 0.7596 0.3781 0.082 Uiso 1 1 calc R U
H15C H 0.0973 0.8474 0.3685 0.082 Uiso 1 1 calc R U
C16 C 0.62793(19) 0.82919(12) 0.69828(10) 0.0373(4) Uani 1 1 d . .
H16A H 0.6160 0.7571 0.7097 0.045 Uiso 1 1 calc R U
H16B H 0.6343 0.8640 0.7570 0.045 Uiso 1 1 calc R U
C17 C 0.7806(2) 0.84687(14) 0.65270(13) 0.0501(5) Uani 1 1 d . .
H17A H 0.7728 0.8148 0.5935 0.075 Uiso 1 1 calc R U
H17B H 0.8698 0.8186 0.6899 0.075 Uiso 1 1 calc R U
H17C H 0.7969 0.9185 0.6455 0.075 Uiso 1 1 calc R U
N1 N 0.40139(13) 0.69553(8) 0.59708(7) 0.0227(3) Uani 1 1 d . .
O1 O 0.41629(10) 0.51307(6) 0.55747(6) 0.0210(2) Uani 1 1 d . .

loop_
_atom_site_aniso_label
_atom_site_aniso_U_11
_atom_site_aniso_U_22
_atom_site_aniso_U_33
_atom_site_aniso_U_23
_atom_site_aniso_U_13
_atom_site_aniso_U_12
Al1 0.0219(2) 0.0188(2) 0.0260(2) -0.00184(16) 0.00638(16) -0.00216(16)
C1 0.0239(7) 0.0240(7) 0.0211(7) -0.0007(5) 0.0023(5) 0.0025(6)
C2 0.0259(7) 0.0220(7) 0.0250(7) -0.0006(6) 0.0099(6) 0.0008(5)
C3 0.0366(8) 0.0270(7) 0.0310(8) -0.0019(6) 0.0134(6) 0.0043(6)
C4 0.0435(9) 0.0305(8) 0.0298(8) 0.0029(6) 0.0068(7) 0.0066(7)
C5 0.0302(8) 0.0320(8) 0.0421(9) -0.0066(7) 0.0161(7) -0.0049(7)
C6 0.0553(10) 0.0208(7) 0.0402(9) 0.0025(6) 0.0230(8) 0.0044(7)
C7 0.0256(7) 0.0412(9) 0.0451(9) -0.0137(7) 0.0036(7) -0.0007(7)
C8 0.0308(7) 0.0204(7) 0.0263(7) -0.0017(6) 0.0112(6) 0.0021(6)
C9 0.0295(7) 0.0242(7) 0.0326(8) 0.0005(6) 0.0114(6) 0.0038(6)
C10 0.0362(8) 0.0270(8) 0.0411(9) 0.0051(7) 0.0140(7) 0.0084(7)
C11 0.0473(9) 0.0204(7) 0.0476(10) 0.0009(7) 0.0211(8) 0.0032(7)
C12 0.0438(9) 0.0251(7) 0.0381(9) -0.0081(6) 0.0169(7) -0.0057(7)
C13 0.0363(8) 0.0264(7) 0.0268(7) -0.0035(6) 0.0111(6) -0.0015(6)
C14 0.0311(8) 0.0313(8) 0.0410(9) 0.0029(7) 0.0019(7) 0.0027(6)
C15 0.0632(12) 0.0436(10) 0.0534(11) -0.0015(9) -0.0158(9) 0.0133(9)
C16 0.0498(10) 0.0309(8) 0.0306(8) -0.0056(6) -0.0015(7) -0.0045(7)
C17 0.0378(9) 0.0482(11) 0.0626(12) 0.0036(9) -0.0070(8) -0.0089(8)
N1 0.0237(6) 0.0198(6) 0.0247(6) -0.0017(5) 0.0029(5) 0.0010(5)
O1 0.0220(5) 0.0186(4) 0.0233(5) -0.0010(4) 0.0078(4) -0.0003(4)

loop_
_atom_type_symbol
_atom_type_description
_atom_type_scat_dispersion_real
_atom_type_scat_dispersion_imag
_atom_type_scat_source
C C 0.0033 0.0016 'International Tables Vol C Tables 4.2.6.8 and 6.1.1.4'
H H 0.0000 0.0000 'International Tables Vol C Tables 4.2.6.8 and 6.1.1.4'
Al Al 0.0645 0.0514 'International Tables Vol C Tables 4.2.6.8 and 6.1.1.4'
N N 0.0061 0.0033 'International Tables Vol C Tables 4.2.6.8 and 6.1.1.4'
O O 0.0106 0.0060 'International Tables Vol C Tables 4.2.6.8 and 6.1.1.4'

loop_
_geom_angle_atom_site_label_1
_geom_angle_atom_site_label_2
_geom_angle_atom_site_label_3
_geom_angle
_geom_angle_site_symmetry_1
_geom_angle_site_symmetry_3
O1 Al1 O1 75.73(5) . 3_666
O1 Al1 C6 133.04(6) . .
O1 Al1 C6 99.47(6) 3_666 .
O1 Al1 C7 107.33(6) . .
O1 Al1 C7 99.36(6) 3_666 .
C6 Al1 C7 119.44(8) . .
O1 Al1 N1 76.53(5) . .
O1 Al1 N1 149.01(4) 3_666 .
C6 Al1 N1 89.51(6) . .
C7 Al1 N1 101.84(6) . .
N1 C1 C3 125.35(13) . .
N1 C1 C2 115.80(12) . .
C3 C1 C2 118.86(12) . .
O1 C2 C5 110.13(11) . .
O1 C2 C1 107.38(10) . .
C5 C2 C1 110.14(11) . .
O1 C2 C4 110.39(11) . .
C5 C2 C4 110.82(12) . .
C1 C2 C4 107.89(11) . .
C1 C3 H3A 109.5 . .
C1 C3 H3B 109.5 . .
H3A C3 H3B 109.5 . .
C1 C3 H3C 109.5 . .
H3A C3 H3C 109.5 . .
H3B C3 H3C 109.5 . .
C2 C4 H4A 109.5 . .
C2 C4 H4B 109.5 . .
H4A C4 H4B 109.5 . .
C2 C4 H4C 109.5 . .
H4A C4 H4C 109.5 . .
H4B C4 H4C 109.5 . .
C2 C5 H5A 109.5 . .
C2 C5 H5B 109.5 . .
H5A C5 H5B 109.5 . .
C2 C5 H5C 109.5 . .
H5A C5 H5C 109.5 . .
H5B C5 H5C 109.5 . .
Al1 C6 H6A 109.5 . .
Al1 C6 H6B 109.5 . .
H6A C6 H6B 109.5 . .
Al1 C6 H6C 109.5 . .
H6A C6 H6C 109.5 . .
H6B C6 H6C 109.5 . .
Al1 C7 H7A 109.5 . .
Al1 C7 H7B 109.5 . .
H7A C7 H7B 109.5 . .
Al1 C7 H7C 109.5 . .
H7A C7 H7C 109.5 . .
H7B C7 H7C 109.5 . .
C13 C8 C9 121.79(13) . .
C13 C8 N1 120.95(13) . .
C9 C8 N1 117.15(12) . .
C10 C9 C8 117.63(14) . .
C10 C9 C14 121.67(14) . .
C8 C9 C14 120.70(13) . .
C11 C10 C9 121.31(15) . .
C11 C10 H10 119.3 . .
C9 C10 H10 119.3 . .
C12 C11 C10 120.03(14) . .
C12 C11 H11 120.0 . .
C10 C11 H11 120.0 . .
C11 C12 C13 121.25(15) . .
C11 C12 H12 119.4 . .
C13 C12 H12 119.4 . .
C8 C13 C12 117.98(14) . .
C8 C13 C16 122.85(13) . .
C12 C13 C16 119.12(14) . .
C15 C14 C9 116.22(14) . .
C15 C14 H14A 108.2 . .
C9 C14 H14A 108.2 . .
C15 C14 H14B 108.2 . .
C9 C14 H14B 108.2 . .
H14A C14 H14B 107.4 . .
C14 C15 H15A 109.5 . .
C14 C15 H15B 109.5 . .
H15A C15 H15B 109.5 . .
C14 C15 H15C 109.5 . .
H15A C15 H15C 109.5 . .
H15B C15 H15C 109.5 . .
C13 C16 C17 111.58(13) . .
C13 C16 H16A 109.3 . .
C17 C16 H16A 109.3 . .
C13 C16 H16B 109.3 . .
C17 C16 H16B 109.3 . .
H16A C16 H16B 108.0 . .
C16 C17 H17A 109.5 . .
C16 C17 H17B 109.5 . .
H17A C17 H17B 109.5 . .
C16 C17 H17C 109.5 . .
H17A C17 H17C 109.5 . .
H17B C17 H17C 109.5 . .
C1 N1 C8 119.32(11) . .
C1 N1 Al1 112.89(9) . .
C8 N1 Al1 127.44(9) . .
C2 O1 Al1 122.59(8) . .
C2 O1 Al1 132.68(8) . 3_666
Al1 O1 Al1 104.27(5) . 3_666

loop_
_geom_bond_atom_site_label_1
_geom_bond_atom_site_label_2
_geom_bond_distance
_geom_bond_site_symmetry_2
Al1 O1 1.8493(10) .
Al1 O1 1.9623(11) 3_666
Al1 C6 1.9841(16) .
Al1 C7 1.9873(17) .
Al1 N1 2.2076(13) .
C1 N1 1.2794(18) .
C1 C3 1.5003(19) .
C1 C2 1.5231(19) .
C2 O1 1.4246(16) .
C2 C5 1.520(2) .
C2 C4 1.541(2) .
C3 H3A 0.9800 .
C3 H3B 0.9800 .
C3 H3C 0.9800 .
C4 H4A 0.9800 .
C4 H4B 0.9800 .
C4 H4C 0.9800 .
C5 H5A 0.9800 .
C5 H5B 0.9800 .
C5 H5C 0.9800 .
C6 H6A 0.9800 .
C6 H6B 0.9800 .
C6 H6C 0.9800 .
C7 H7A 0.9800 .
C7 H7B 0.9800 .
C7 H7C 0.9800 .
C8 C13 1.396(2) .
C8 C9 1.410(2) .
C8 N1 1.4475(18) .
C9 C10 1.393(2) .
C9 C14 1.516(2) .
C10 C11 1.385(2) .
C10 H10 0.9500 .
C11 C12 1.372(2) .
C11 H11 0.9500 .
C12 C13 1.400(2) .
C12 H12 0.9500 .
C13 C16 1.509(2) .
C14 C15 1.509(2) .
C14 H14A 0.9900 .
C14 H14B 0.9900 .
C15 H15A 0.9800 .
C15 H15B 0.9800 .
C15 H15C 0.9800 .
C16 C17 1.532(2) .
C16 H16A 0.9900 .
C16 H16B 0.9900 .
C17 H17A 0.9800 .
C17 H17B 0.9800 .
C17 H17C 0.9800 .
O1 Al1 1.9624(11) 3_666
